data_4001489
loop_
_publ_author_name
'Herv\'e, Katel'
'Cador, Olivier'
'Golhen, St\'ephane'
'Costuas, Karine'
'Halet, Jean-Fran\,cois'
'Shirahata, Takashi'
'Muto, Tsuyoshi'
'Imakubo, Tatsuro'
'Miyazaki, Akira'
'Ouahab, Lahc\`ene'

_publ_section_title
;
 Iodine Substituted Tetrathiafulvalene Radical Cation Salts with
 [M(isoq)2(NCS)4]-Anions where M = CrIII, GaIII:&#x00A0; Role of
 I&#x00B7;&#x00B7;&#x00B7;S and S&#x00B7;&#x00B7;&#x00B7;S Contacts on
 Structural and Magnetic Properties
;
_journal_issue 3
_journal_name_full 'Chemistry of Materials'
_journal_page_first 790
_journal_paper_doi 10.1021/cm052199q
_journal_volume 18
_journal_year 2006
_chemical_formula_sum 'C38 H22 Ga I4 N6 S16'
_chemical_formula_weight 1652.90
_chemical_name_systematic
;
 ?
;
_space_group_IT_number 2
_symmetry_cell_setting triclinic
_symmetry_space_group_name_Hall '-P 1'
_symmetry_space_group_name_H-M 'P -1'
_atom_sites_solution_hydrogens geom
_atom_sites_solution_primary direct
_atom_sites_solution_secondary difmap
_audit_creation_method SHELXL-97
_cell_angle_alpha 101.2200(10)
_cell_angle_beta 96.7190(10)
_cell_angle_gamma 97.5770(10)
_cell_formula_units_Z 1
_cell_length_a 10.6730(3)
_cell_length_b 11.3330(3)
_cell_length_c 11.4010(4)
_cell_measurement_reflns_used 5826
_cell_measurement_temperature 293(2)
_cell_measurement_theta_max 27.485
_cell_measurement_theta_min 0.998
_cell_volume 1326.35(7)
_computing_cell_refinement 'HKL Scalepack (Otwinowski & Minor 1997)'
_computing_data_collection 'Collect (Nonius BV, 1997-2000)'
_computing_data_reduction 'HKL Denzo and Scalepack (Otwinowski & Minor 1997)'
_computing_structure_refinement 'SHELXL-97 (Sheldrick, 1997)'
_computing_structure_solution 'SHELXL-97 (Sheldrick, 1997)'
_diffrn_ambient_temperature 293(2)
_diffrn_detector_area_resol_mean 9
_diffrn_measured_fraction_theta_full 0.996
_diffrn_measured_fraction_theta_max 0.996
_diffrn_measurement_device_type KappaCCD
_diffrn_measurement_method CCD
_diffrn_radiation_monochromator 'horizonally mounted graphite crystal'
_diffrn_radiation_source 'fine-focus sealed tube'
_diffrn_radiation_type MoK\a
_diffrn_radiation_wavelength 0.71073
_diffrn_reflns_av_R_equivalents 0.0345
_diffrn_reflns_av_sigmaI/netI 0.0658
_diffrn_reflns_limit_h_max 13
_diffrn_reflns_limit_h_min -13
_diffrn_reflns_limit_k_max 12
_diffrn_reflns_limit_k_min -14
_diffrn_reflns_limit_l_max 14
_diffrn_reflns_limit_l_min -14
_diffrn_reflns_number 10802
_diffrn_reflns_theta_full 27.48
_diffrn_reflns_theta_max 27.48
_diffrn_reflns_theta_min 2.87
_exptl_absorpt_coefficient_mu 3.513
_exptl_absorpt_correction_type none
_exptl_crystal_colour black
_exptl_crystal_density_diffrn 2.069
_exptl_crystal_density_method 'not measured'
_exptl_crystal_description plates
_exptl_crystal_F_000 791
_exptl_crystal_size_max 0.14
_exptl_crystal_size_mid 0.08
_exptl_crystal_size_min 0.03
_refine_diff_density_max 2.877
_refine_diff_density_min -1.256
_refine_diff_density_rms 0.144
_refine_ls_extinction_method none
_refine_ls_goodness_of_fit_ref 1.034
_refine_ls_hydrogen_treatment mixed
_refine_ls_matrix_type full
_refine_ls_number_parameters 295
_refine_ls_number_reflns 6054
_refine_ls_number_restraints 0
_refine_ls_restrained_S_all 1.034
_refine_ls_R_factor_all 0.0878
_refine_ls_R_factor_gt 0.0514
_refine_ls_shift/su_max 0.000
_refine_ls_shift/su_mean 0.000
_refine_ls_structure_factor_coef Fsqd
_refine_ls_weighting_details 'calc w=1/[\s^2^(Fo^2^)+(0.0769P)^2^+0.4557P] where P=(Fo^2^+2Fc^2^)/3'
_refine_ls_weighting_scheme calc
_refine_ls_wR_factor_gt 0.1308
_refine_ls_wR_factor_ref 0.1530
_reflns_number_gt 3962
_reflns_number_total 6054
_reflns_threshold_expression >2sigma(I)
_cod_data_source_file cm052199qsi20051128_120741.cif
_cod_data_source_block 3b
_cod_depositor_comments
;
The following automatic conversions were performed:

'_exptl_absorpt_correction_type' value 'None' changed to 'none'
according to /home/saulius/struct/CIF-dictionaries/cif_core.dic
dictionary named 'cif_core.dic' version 2.4.1 from 2010-06-29.

Automatic conversion script
Id: cif_fix_values 1715 2011-07-08 13:25:40Z adriana 
;
_cod_original_sg_symbol_H-M P-1
_cod_database_code 4001489

loop_
_symmetry_equiv_pos_as_xyz
'x, y, z'
'-x, -y, -z'

loop_
_atom_site_label
_atom_site_type_symbol
_atom_site_fract_x
_atom_site_fract_y
_atom_site_fract_z
_atom_site_U_iso_or_equiv
_atom_site_adp_type
_atom_site_occupancy
_atom_site_symmetry_multiplicity
_atom_site_calc_flag
_atom_site_refinement_flags
Ga Ga 0.0000 0.0000 0.0000 0.0403(2) Uani 1 2 d S
C1 C -0.0822(7) 0.0227(6) 0.2418(6) 0.0442(15) Uani 1 1 d .
H1 H 0.0025 0.0598 0.2656 0.053 Uiso 1 1 calc R
C2 C -0.1637(6) 0.0151(6) 0.3333(6) 0.0443(15) Uani 1 1 d .
C3 C -0.1191(7) 0.0670(7) 0.4541(7) 0.0543(17) Uani 1 1 d .
H3 H -0.0361 0.1086 0.4781 0.065 Uiso 1 1 calc R
C4 C -0.2025(8) 0.0549(7) 0.5395(7) 0.063(2) Uani 1 1 d .
H4 H -0.1748 0.0880 0.6212 0.075 Uiso 1 1 calc R
C5 C -0.3281(8) -0.0077(8) 0.5005(8) 0.064(2) Uani 1 1 d .
H5 H -0.3822 -0.0163 0.5576 0.076 Uiso 1 1 calc R
C6 C -0.3727(8) -0.0559(7) 0.3814(8) 0.062(2) Uani 1 1 d .
H6 H -0.4565 -0.0953 0.3578 0.075 Uiso 1 1 calc R
C7 C -0.2902(7) -0.0454(6) 0.2941(6) 0.0467(16) Uani 1 1 d .
C8 C -0.3306(7) -0.0923(6) 0.1681(7) 0.0513(17) Uani 1 1 d .
H8 H -0.4136 -0.1323 0.1398 0.062 Uiso 1 1 calc R
C9 C -0.2465(7) -0.0777(6) 0.0903(7) 0.0500(16) Uani 1 1 d .
H9 H -0.2740 -0.1079 0.0081 0.060 Uiso 1 1 calc R
C10 C -0.2054(6) 0.1308(6) -0.1213(6) 0.0432(14) Uani 1 1 d .
C11 C -0.1071(6) -0.2643(6) -0.1555(6) 0.0426(14) Uani 1 1 d .
C12 C -0.6972(7) -0.3262(6) 0.6090(6) 0.0472(16) Uani 1 1 d .
C13 C -0.5975(7) -0.2861(6) 0.6925(6) 0.0478(15) Uani 1 1 d .
C14 C -0.5027(7) -0.3410(6) 0.4963(6) 0.0509(16) Uani 1 1 d .
C15 C -0.4238(7) -0.3597(6) 0.4098(6) 0.0496(16) Uani 1 1 d .
C16 C -0.3282(7) -0.3902(6) 0.2107(6) 0.0513(17) Uani 1 1 d .
C17 C -0.2284(7) -0.3475(6) 0.2970(6) 0.0474(16) Uani 1 1 d .
C18 C -0.1661(8) -0.4682(8) 0.0672(7) 0.066(2) Uani 1 1 d .
H18A H -0.1677 -0.5346 0.1097 0.079 Uiso 1 1 calc R
H18B H -0.1483 -0.4990 -0.0136 0.079 Uiso 1 1 calc R
C19 C -0.0585(8) -0.3685(9) 0.1312(8) 0.072(2) Uani 1 1 d .
H19A H -0.0555 -0.3031 0.0874 0.087 Uiso 1 1 calc R
H19B H 0.0213 -0.4004 0.1277 0.087 Uiso 1 1 calc R
I1 I -0.88707(4) -0.36062(4) 0.63891(4) 0.05180(16) Uani 1 1 d .
I2 I -0.60341(5) -0.23619(5) 0.87729(4) 0.05936(17) Uani 1 1 d .
S1 S -0.3052(2) 0.2162(2) -0.16349(19) 0.0675(6) Uani 1 1 d .
S2 S -0.1530(2) -0.39912(18) -0.23907(19) 0.0643(5) Uani 1 1 d .
S3 S -0.66830(19) -0.37226(18) 0.46000(16) 0.0554(5) Uani 1 1 d .
S4 S -0.44647(19) -0.28340(19) 0.64814(17) 0.0593(5) Uani 1 1 d .
S5 S -0.47866(18) -0.41936(18) 0.25743(17) 0.0541(4) Uani 1 1 d .
S6 S -0.25734(19) -0.33127(17) 0.44750(16) 0.0534(4) Uani 1 1 d .
S7 S -0.3218(2) -0.42411(19) 0.05532(18) 0.0611(5) Uani 1 1 d .
S8 S -0.0683(2) -0.3064(2) 0.2843(2) 0.0688(6) Uani 1 1 d .
N1 N -0.1227(5) -0.0206(5) 0.1263(5) 0.0420(12) Uani 1 1 d .
N2 N -0.1333(6) 0.0708(5) -0.0924(5) 0.0520(14) Uani 1 1 d .
N3 N -0.0742(6) -0.1674(5) -0.0950(5) 0.0532(15) Uani 1 1 d .

loop_
_atom_site_aniso_label
_atom_site_aniso_U_11
_atom_site_aniso_U_22
_atom_site_aniso_U_33
_atom_site_aniso_U_23
_atom_site_aniso_U_13
_atom_site_aniso_U_12
Ga 0.0472(6) 0.0407(5) 0.0336(5) 0.0046(4) 0.0107(4) 0.0094(4)
C1 0.052(4) 0.041(3) 0.041(4) 0.007(3) 0.013(3) 0.008(3)
C2 0.051(4) 0.040(3) 0.046(4) 0.008(3) 0.018(3) 0.015(3)
C3 0.052(4) 0.065(4) 0.048(4) 0.009(3) 0.015(3) 0.014(4)
C4 0.080(6) 0.070(5) 0.041(4) 0.005(4) 0.019(4) 0.022(4)
C5 0.063(5) 0.076(5) 0.063(5) 0.020(4) 0.038(4) 0.017(4)
C6 0.062(5) 0.065(5) 0.068(5) 0.017(4) 0.029(4) 0.016(4)
C7 0.052(4) 0.041(3) 0.051(4) 0.007(3) 0.018(3) 0.015(3)
C8 0.038(4) 0.059(4) 0.052(4) 0.004(3) 0.004(3) 0.003(3)
C9 0.046(4) 0.053(4) 0.047(4) 0.000(3) 0.006(3) 0.009(3)
C10 0.045(4) 0.054(4) 0.030(3) 0.006(3) 0.009(3) 0.008(3)
C11 0.041(4) 0.047(4) 0.040(3) 0.008(3) 0.012(3) 0.007(3)
C12 0.055(4) 0.047(4) 0.043(4) 0.008(3) 0.017(3) 0.017(3)
C13 0.054(4) 0.054(4) 0.035(3) 0.006(3) 0.011(3) 0.008(3)
C14 0.067(5) 0.052(4) 0.034(3) 0.006(3) 0.011(3) 0.011(3)
C15 0.057(4) 0.046(4) 0.046(4) 0.005(3) 0.012(3) 0.012(3)
C16 0.060(4) 0.051(4) 0.042(4) 0.006(3) 0.012(3) 0.006(3)
C17 0.055(4) 0.049(4) 0.041(4) 0.009(3) 0.018(3) 0.010(3)
C18 0.080(6) 0.072(5) 0.052(4) 0.010(4) 0.029(4) 0.026(4)
C19 0.064(5) 0.088(6) 0.078(6) 0.033(5) 0.033(5) 0.016(5)
I1 0.0508(3) 0.0520(3) 0.0543(3) 0.0105(2) 0.0123(2) 0.0114(2)
I2 0.0667(3) 0.0705(3) 0.0392(3) 0.0029(2) 0.0106(2) 0.0156(3)
S1 0.0672(13) 0.0898(15) 0.0525(12) 0.0188(11) 0.0066(10) 0.0338(12)
S2 0.0645(13) 0.0573(11) 0.0582(12) -0.0105(9) 0.0097(10) -0.0035(9)
S3 0.0597(11) 0.0666(11) 0.0371(9) 0.0025(8) 0.0103(8) 0.0102(9)
S4 0.0530(11) 0.0765(13) 0.0458(10) 0.0051(9) 0.0116(9) 0.0093(10)
S5 0.0540(11) 0.0646(11) 0.0441(10) 0.0053(8) 0.0126(8) 0.0153(9)
S6 0.0573(11) 0.0611(10) 0.0424(9) 0.0067(8) 0.0115(8) 0.0135(9)
S7 0.0660(13) 0.0719(12) 0.0448(10) 0.0081(9) 0.0088(9) 0.0142(10)
S8 0.0643(13) 0.0687(12) 0.0652(13) 0.0005(10) 0.0192(10) -0.0071(10)
N1 0.046(3) 0.045(3) 0.034(3) 0.006(2) 0.007(2) 0.007(2)
N2 0.057(4) 0.061(4) 0.041(3) 0.012(3) 0.012(3) 0.016(3)
N3 0.064(4) 0.046(3) 0.050(3) 0.005(3) 0.019(3) 0.007(3)

loop_
_atom_type_symbol
_atom_type_description
_atom_type_scat_dispersion_real
_atom_type_scat_dispersion_imag
_atom_type_scat_source
C C 0.0033 0.0016 'International Tables Vol C Tables 4.2.6.8 and 6.1.1.4'
H H 0.0000 0.0000 'International Tables Vol C Tables 4.2.6.8 and 6.1.1.4'
Ga Ga 0.2307 1.6083 'International Tables Vol C Tables 4.2.6.8 and 6.1.1.4'
I I -0.4742 1.8119 'International Tables Vol C Tables 4.2.6.8 and 6.1.1.4'
N N 0.0061 0.0033 'International Tables Vol C Tables 4.2.6.8 and 6.1.1.4'
S S 0.1246 0.1234 'International Tables Vol C Tables 4.2.6.8 and 6.1.1.4'

loop_
_geom_angle_atom_site_label_1
_geom_angle_atom_site_label_2
_geom_angle_atom_site_label_3
_geom_angle
_geom_angle_site_symmetry_1
_geom_angle_site_symmetry_3
N3 Ga N3 180.0(4) . 2
N3 Ga N2 89.6(3) . 2
N3 Ga N2 90.4(3) 2 2
N3 Ga N2 90.4(3) . .
N3 Ga N2 89.6(3) 2 .
N2 Ga N2 180.0(4) 2 .
N3 Ga N1 90.2(2) . 2
N3 Ga N1 89.8(2) 2 2
N2 Ga N1 89.2(2) 2 2
N2 Ga N1 90.8(2) . 2
N3 Ga N1 89.8(2) . .
N3 Ga N1 90.2(2) 2 .
N2 Ga N1 90.8(2) 2 .
N2 Ga N1 89.2(2) . .
N1 Ga N1 180.0(3) 2 .
N1 C1 C2 122.6(6) . .
N1 C1 H1 118.7 . .
C2 C1 H1 118.7 . .
C3 C2 C7 122.0(6) . .
C3 C2 C1 121.0(6) . .
C7 C2 C1 117.0(6) . .
C2 C3 C4 118.4(7) . .
C2 C3 H3 120.8 . .
C4 C3 H3 120.8 . .
C3 C4 C5 119.5(7) . .
C3 C4 H4 120.2 . .
C5 C4 H4 120.2 . .
C6 C5 C4 121.9(7) . .
C6 C5 H5 119.0 . .
C4 C5 H5 119.0 . .
C5 C6 C7 119.5(8) . .
C5 C6 H6 120.3 . .
C7 C6 H6 120.3 . .
C2 C7 C6 118.6(7) . .
C2 C7 C8 118.8(6) . .
C6 C7 C8 122.5(7) . .
C9 C8 C7 119.0(6) . .
C9 C8 H8 120.5 . .
C7 C8 H8 120.5 . .
C8 C9 N1 123.3(7) . .
C8 C9 H9 118.3 . .
N1 C9 H9 118.3 . .
N2 C10 S1 178.9(6) . .
N3 C11 S2 179.8(7) . .
C13 C12 S3 117.2(5) . .
C13 C12 I1 125.9(5) . .
S3 C12 I1 116.5(4) . .
C12 C13 S4 118.0(5) . .
C12 C13 I2 125.3(5) . .
S4 C13 I2 116.6(4) . .
C15 C14 S4 123.2(6) . .
C15 C14 S3 121.9(6) . .
S4 C14 S3 114.9(4) . .
C14 C15 S5 123.7(6) . .
C14 C15 S6 121.6(6) . .
S5 C15 S6 114.6(4) . .
C17 C16 S7 125.5(6) . .
C17 C16 S5 117.1(5) . .
S7 C16 S5 117.3(4) . .
C16 C17 S8 129.6(6) . .
C16 C17 S6 117.1(5) . .
S8 C17 S6 113.3(4) . .
C19 C18 S7 115.2(6) . .
C19 C18 H18A 108.5 . .
S7 C18 H18A 108.5 . .
C19 C18 H18B 108.5 . .
S7 C18 H18B 108.5 . .
H18A C18 H18B 107.5 . .
C18 C19 S8 115.4(5) . .
C18 C19 H19A 108.4 . .
S8 C19 H19A 108.4 . .
C18 C19 H19B 108.4 . .
S8 C19 H19B 108.4 . .
H19A C19 H19B 107.5 . .
C14 S3 C12 94.9(3) . .
C14 S4 C13 95.1(3) . .
C15 S5 C16 94.9(3) . .
C15 S6 C17 94.6(3) . .
C16 S7 C18 96.1(4) . .
C17 S8 C19 104.0(4) . .
C1 N1 C9 119.2(6) . .
C1 N1 Ga 120.0(4) . .
C9 N1 Ga 120.8(4) . .
C10 N2 Ga 164.5(6) . .
C11 N3 Ga 173.6(6) . .

loop_
_geom_bond_atom_site_label_1
_geom_bond_atom_site_label_2
_geom_bond_distance
_geom_bond_site_symmetry_2
Ga N3 2.001(6) .
Ga N3 2.001(6) 2
Ga N2 2.014(6) 2
Ga N2 2.014(6) .
Ga N1 2.081(5) 2
Ga N1 2.081(5) .
C1 N1 1.312(8) .
C1 C2 1.443(9) .
C1 H1 0.9300 .
C2 C3 1.388(10) .
C2 C7 1.410(10) .
C3 C4 1.408(10) .
C3 H3 0.9300 .
C4 C5 1.410(11) .
C4 H4 0.9300 .
C5 C6 1.363(11) .
C5 H5 0.9300 .
C6 C7 1.416(10) .
C6 H6 0.9300 .
C7 C8 1.425(9) .
C8 C9 1.350(10) .
C8 H8 0.9300 .
C9 N1 1.370(8) .
C9 H9 0.9300 .
C10 N2 1.152(8) .
C10 S1 1.624(7) .
C11 N3 1.163(8) .
C11 S2 1.616(7) .
C12 C13 1.308(10) .
C12 S3 1.752(7) .
C12 I1 2.093(7) .
C13 S4 1.743(7) .
C13 I2 2.084(6) .
C14 C15 1.373(9) .
C14 S4 1.731(7) .
C14 S3 1.740(8) .
C15 S5 1.737(7) .
C15 S6 1.750(8) .
C16 C17 1.330(10) .
C16 S7 1.750(7) .
C16 S5 1.761(7) .
C17 S8 1.740(7) .
C17 S6 1.758(7) .
C18 C19 1.507(12) .
C18 S7 1.794(8) .
C18 H18A 0.9700 .
C18 H18B 0.9700 .
C19 S8 1.772(9) .
C19 H19A 0.9700 .
C19 H19B 0.9700 .
